data_7114196
loop_
_publ_author_name
'Jeffery, John C.'
'Green, Michael'
'Lynam, Jason M.'

_publ_section_title
;
 Ligand exchange reactions within the coordination sphere of a molybdenum
 ??2(4e)-alkyne complex: the formation of an indole in a cascade reaction
 involving an alkyne and isonitrile ligands
;
_journal_issue 24
_journal_name_full 'Chemical Communications'
_journal_page_first 3056
_journal_paper_doi 10.1039/b208867c
_journal_year 2002
_chemical_formula_sum 'C67.25 H60 B F4 Mo N5'
_chemical_formula_weight 1120.95
_chemical_name_systematic
; 
? 
;
_space_group_IT_number 14
_symmetry_cell_setting monoclinic
_symmetry_space_group_name_Hall '-P 2ybc'
_symmetry_space_group_name_H-M 'P 1 21/c 1'
_atom_sites_solution_hydrogens geom
_atom_sites_solution_primary direct
_atom_sites_solution_secondary difmap
_audit_creation_method SHELXL-97
_cell_angle_alpha 90.00
_cell_angle_beta 93.070(2)
_cell_angle_gamma 90.00
_cell_formula_units_Z 8
_cell_length_a 18.992(2)
_cell_length_b 36.245(4)
_cell_length_c 16.5204(18)
_cell_measurement_temperature 173(2)
_cell_volume 11356(2)
_computing_cell_refinement 'Bruker SMART'
_computing_data_collection 'Bruker SMART'
_computing_data_reduction SAINT/XPREP
_computing_molecular_graphics SHELXTL
_computing_publication_material SHELXTL
_computing_structure_refinement 'SHELXL-97 (Sheldrick, 1997)'
_computing_structure_solution 'SHELXS-97 (Sheldrick, 1990)'
_diffrn_ambient_temperature 173(2)
_diffrn_measured_fraction_theta_full 0.997
_diffrn_measured_fraction_theta_max 0.997
_diffrn_measurement_device_type 'SMART CCD area detector'
_diffrn_radiation_monochromator graphite
_diffrn_radiation_source 'fine-focus sealed tube'
_diffrn_radiation_type MoK\a
_diffrn_radiation_wavelength 0.71073
_diffrn_reflns_av_R_equivalents 0.0574
_diffrn_reflns_av_sigmaI/netI 0.0843
_diffrn_reflns_limit_h_max 23
_diffrn_reflns_limit_h_min -24
_diffrn_reflns_limit_k_max 41
_diffrn_reflns_limit_k_min -47
_diffrn_reflns_limit_l_max 20
_diffrn_reflns_limit_l_min -21
_diffrn_reflns_number 74235
_diffrn_reflns_theta_full 27.51
_diffrn_reflns_theta_max 27.51
_diffrn_reflns_theta_min 1.55
_exptl_absorpt_coefficient_mu 0.290
_exptl_absorpt_process_details SADABS
_exptl_crystal_colour purple
_exptl_crystal_density_diffrn 1.311
_exptl_crystal_density_method 'not measured'
_exptl_crystal_description chunk
_exptl_crystal_F_000 4652
_exptl_crystal_size_max 0.2
_exptl_crystal_size_mid 0.2
_exptl_crystal_size_min 0.2
_refine_diff_density_max 1.546
_refine_diff_density_min -0.775
_refine_diff_density_rms 0.086
_refine_ls_extinction_method none
_refine_ls_goodness_of_fit_ref 1.023
_refine_ls_hydrogen_treatment mixed
_refine_ls_matrix_type full
_refine_ls_number_parameters 1443
_refine_ls_number_reflns 26054
_refine_ls_number_restraints 91
_refine_ls_restrained_S_all 1.029
_refine_ls_R_factor_all 0.1072
_refine_ls_R_factor_gt 0.0560
_refine_ls_shift/su_max 0.271
_refine_ls_shift/su_mean 0.005
_refine_ls_structure_factor_coef Fsqd
_refine_ls_weighting_details 'calc w==1/[\s^2^(Fo^2^)+(0.1014P)^2^+0.0000P] where P==(Fo^2^+2Fc^2^)/3'
_refine_ls_weighting_scheme calc
_refine_ls_wR_factor_gt 0.1625
_refine_ls_wR_factor_ref 0.1838
_reflns_number_gt 15558
_reflns_number_total 26054
_reflns_threshold_expression >2sigma(I)
_cod_data_source_file b208867c.txt
_cod_data_source_block Complex_4
_cod_original_sg_symbol_H-M P2(1)/c
_cod_database_code 7114196

loop_
_symmetry_equiv_pos_as_xyz
'x, y, z'
'-x, y+1/2, -z+1/2'
'-x, -y, -z'
'x, -y-1/2, z-1/2'

loop_
_atom_site_label
_atom_site_type_symbol
_atom_site_fract_x
_atom_site_fract_y
_atom_site_fract_z
_atom_site_U_iso_or_equiv
_atom_site_adp_type
_atom_site_occupancy
_atom_site_symmetry_multiplicity
_atom_site_calc_flag
_atom_site_refinement_flags
Mo1 Mo 0.460024(17) 0.855830(9) 0.250415(19) 0.02546(9) Uani 1 1 d .
C111 C 0.5265(4) 0.80186(18) 0.2760(3) 0.072(2) Uani 1 1 d .
H5 H 0.5426 0.7951 0.3294 0.086 Uiso 1 1 calc R
C112 C 0.5629(3) 0.82285(16) 0.2225(5) 0.081(2) Uani 1 1 d .
H4 H 0.6084 0.8333 0.2323 0.097 Uiso 1 1 calc R
C113 C 0.5202(4) 0.82594(16) 0.1512(4) 0.078(2) Uani 1 1 d .
H3 H 0.5312 0.8389 0.1035 0.094 Uiso 1 1 calc R
C114 C 0.4592(3) 0.80672(17) 0.1631(4) 0.0667(18) Uani 1 1 d .
H2 H 0.4206 0.8038 0.1246 0.080 Uiso 1 1 calc R
C115 C 0.4638(3) 0.79261(13) 0.2389(5) 0.072(2) Uani 1 1 d .
H6 H 0.4283 0.7784 0.2626 0.086 Uiso 1 1 calc R
C119 C 0.3457(2) 0.84856(10) 0.2638(2) 0.0260(8) Uani 1 1 d .
N120 N 0.29244(18) 0.82480(8) 0.2551(2) 0.0293(7) Uani 1 1 d .
H120 H 0.248(2) 0.8329(12) 0.273(3) 0.050 Uiso 1 1 d .
C121 C 0.2898(2) 0.79041(10) 0.2115(2) 0.0310(9) Uani 1 1 d .
C122 C 0.2776(2) 0.79106(12) 0.1275(3) 0.0382(10) Uani 1 1 d .
C123 C 0.2704(3) 0.75728(15) 0.0882(3) 0.0542(13) Uani 1 1 d .
H57 H 0.2629 0.7568 0.0309 0.065 Uiso 1 1 calc R
C124 C 0.2741(3) 0.72464(14) 0.1302(3) 0.0594(15) Uani 1 1 d .
H58 H 0.2675 0.7019 0.1020 0.071 Uiso 1 1 calc R
C125 C 0.2872(3) 0.72455(12) 0.2125(3) 0.0521(13) Uani 1 1 d .
H52A H 0.2909 0.7017 0.2406 0.062 Uiso 1 1 calc R
C126 C 0.2952(2) 0.75749(11) 0.2556(3) 0.0390(10) Uani 1 1 d .
C127 C 0.2711(3) 0.82700(14) 0.0811(3) 0.0501(12) Uani 1 1 d .
H56A H 0.2630 0.8218 0.0231 0.075 Uiso 1 1 calc R
H56B H 0.3148 0.8412 0.0898 0.075 Uiso 1 1 calc R
H56C H 0.2315 0.8413 0.1002 0.075 Uiso 1 1 calc R
C128 C 0.3079(3) 0.75699(13) 0.3455(3) 0.0537(13) Uani 1 1 d .
H53A H 0.3476 0.7733 0.3609 0.081 Uiso 1 1 calc R
H53B H 0.3190 0.7318 0.3635 0.081 Uiso 1 1 calc R
H53C H 0.2656 0.7656 0.3711 0.081 Uiso 1 1 calc R
C129 C 0.39609(19) 0.90014(10) 0.2984(2) 0.0239(8) Uani 1 1 d .
N130 N 0.33120(16) 0.88176(8) 0.29717(18) 0.0254(7) Uani 1 1 d .
C131 C 0.26436(19) 0.89464(10) 0.3243(2) 0.0261(8) Uani 1 1 d .
C132 C 0.2266(2) 0.91990(10) 0.2765(2) 0.0312(9) Uani 1 1 d .
C133 C 0.1646(2) 0.93364(12) 0.3056(3) 0.0414(11) Uani 1 1 d .
H44 H 0.1390 0.9522 0.2761 0.050 Uiso 1 1 calc R
C134 C 0.1399(2) 0.92038(12) 0.3778(3) 0.0435(11) Uani 1 1 d .
H45 H 0.0968 0.9296 0.3966 0.052 Uiso 1 1 calc R
C135 C 0.1768(2) 0.89437(11) 0.4217(3) 0.0371(10) Uani 1 1 d .
H46 H 0.1583 0.8849 0.4697 0.045 Uiso 1 1 calc R
C136 C 0.2410(2) 0.88148(10) 0.3973(2) 0.0298(9) Uani 1 1 d .
C137 C 0.2518(2) 0.93211(12) 0.1961(3) 0.0427(11) Uani 1 1 d .
H43A H 0.2163 0.9482 0.1691 0.064 Uiso 1 1 calc R
H43B H 0.2594 0.9104 0.1622 0.064 Uiso 1 1 calc R
H43C H 0.2963 0.9457 0.2047 0.064 Uiso 1 1 calc R
C138 C 0.2834(2) 0.85462(11) 0.4488(2) 0.0369(10) Uani 1 1 d .
H48A H 0.3270 0.8665 0.4698 0.055 Uiso 1 1 calc R
H48B H 0.2950 0.8331 0.4161 0.055 Uiso 1 1 calc R
H48C H 0.2558 0.8467 0.4942 0.055 Uiso 1 1 calc R
C140 C 0.41960(19) 0.93369(9) 0.3198(2) 0.0238(8) Uani 1 1 d .
C141 C 0.37743(19) 0.96348(10) 0.3566(2) 0.0261(8) Uani 1 1 d .
C142 C 0.3429(2) 0.95716(11) 0.4276(2) 0.0324(9) Uani 1 1 d .
H38 H 0.3480 0.9340 0.4540 0.039 Uiso 1 1 calc R
C143 C 0.3011(2) 0.98411(12) 0.4605(3) 0.0432(11) Uani 1 1 d .
H37 H 0.2772 0.9790 0.5084 0.052 Uiso 1 1 calc R
C144 C 0.2939(2) 1.01825(13) 0.4244(3) 0.0475(12) Uani 1 1 d .
H36 H 0.2655 1.0367 0.4473 0.057 Uiso 1 1 calc R
C145 C 0.3284(2) 1.02553(11) 0.3545(3) 0.0415(11) Uani 1 1 d .
H35 H 0.3238 1.0490 0.3291 0.050 Uiso 1 1 calc R
C146 C 0.3699(2) 0.99828(10) 0.3215(2) 0.0319(9) Uani 1 1 d .
H34 H 0.3938 1.0036 0.2738 0.038 Uiso 1 1 calc R
C150 C 0.49477(19) 0.93688(10) 0.3054(2) 0.0256(8) Uani 1 1 d .
C151 C 0.5451(2) 0.96637(10) 0.3173(2) 0.0269(8) Uani 1 1 d .
C152 C 0.5439(2) 1.00305(10) 0.3435(2) 0.0315(9) Uani 1 1 d .
H19A H 0.5013 1.0137 0.3602 0.038 Uiso 1 1 calc R
C153 C 0.6050(2) 1.02372(12) 0.3451(3) 0.0396(10) Uani 1 1 d .
H19 H 0.6040 1.0488 0.3617 0.048 Uiso 1 1 calc R
C154 C 0.6683(2) 1.00818(13) 0.3224(3) 0.0454(12) Uani 1 1 d .
H18 H 0.7097 1.0229 0.3238 0.054 Uiso 1 1 calc R
C155 C 0.6720(2) 0.97189(12) 0.2981(3) 0.0409(11) Uani 1 1 d .
H17 H 0.7152 0.9612 0.2837 0.049 Uiso 1 1 calc R
C156 C 0.6101(2) 0.95179(11) 0.2954(2) 0.0328(9) Uani 1 1 d .
C159 C 0.5283(2) 0.90564(10) 0.2780(2) 0.0277(8) Uani 1 1 d .
N160 N 0.59947(17) 0.91511(9) 0.2726(2) 0.0316(8) Uani 1 1 d .
C161 C 0.6584(2) 0.89281(13) 0.2528(3) 0.0423(11) Uani 1 1 d .
C162 C 0.6947(3) 0.87324(15) 0.3144(4) 0.0581(14) Uani 1 1 d .
C163 C 0.7501(3) 0.8515(2) 0.2935(5) 0.097(3) Uani 1 1 d .
H13A H 0.7760 0.8383 0.3348 0.116 Uiso 1 1 calc R
C164 C 0.7690(4) 0.8483(3) 0.2159(7) 0.135(4) Uani 1 1 d .
H13 H 0.8046 0.8314 0.2022 0.162 Uiso 1 1 calc R
C165 C 0.7359(4) 0.8699(3) 0.1578(5) 0.120(3) Uani 1 1 d .
H12 H 0.7529 0.8697 0.1047 0.144 Uiso 1 1 calc R
C166 C 0.6774(3) 0.89250(18) 0.1732(4) 0.0689(17) Uani 1 1 d .
C167 C 0.6741(3) 0.87687(17) 0.4006(3) 0.0745(17) Uani 1 1 d .
H15A H 0.7022 0.8597 0.4350 0.112 Uiso 1 1 calc R
H15B H 0.6240 0.8711 0.4037 0.112 Uiso 1 1 calc R
H15C H 0.6829 0.9022 0.4194 0.112 Uiso 1 1 calc R
C168 C 0.6383(4) 0.9148(2) 0.1081(4) 0.092(2) Uani 1 1 d .
H11A H 0.5916 0.9214 0.1260 0.137 Uiso 1 1 calc R
H11B H 0.6331 0.9002 0.0582 0.137 Uiso 1 1 calc R
H11C H 0.6648 0.9373 0.0977 0.137 Uiso 1 1 calc R
C169 C 0.4679(2) 0.85359(9) 0.3772(2) 0.0266(8) Uani 1 1 d .
N170 N 0.47447(17) 0.85439(8) 0.4472(2) 0.0307(7) Uani 1 1 d .
C171 C 0.4818(2) 0.85656(11) 0.5322(2) 0.0327(9) Uani 1 1 d .
C172 C 0.5059(2) 0.88976(12) 0.5666(2) 0.0341(9) Uani 1 1 d .
C173 C 0.5130(2) 0.89084(13) 0.6513(3) 0.0418(11) Uani 1 1 d .
H27 H 0.5282 0.9129 0.6778 0.050 Uiso 1 1 calc R
C174 C 0.4983(2) 0.86018(14) 0.6967(3) 0.0445(11) Uani 1 1 d .
H28 H 0.5042 0.8613 0.7542 0.053 Uiso 1 1 calc R
C175 C 0.4752(2) 0.82801(14) 0.6605(3) 0.0436(11) Uani 1 1 d .
H29 H 0.4654 0.8073 0.6933 0.052 Uiso 1 1 calc R
C176 C 0.4659(2) 0.82509(12) 0.5772(3) 0.0369(10) Uani 1 1 d .
C177 C 0.5227(3) 0.92268(12) 0.5162(3) 0.0444(11) Uani 1 1 d .
H140 H 0.4799 0.9374 0.5055 0.067 Uiso 1 1 calc R
H25E H 0.5407 0.9144 0.4647 0.067 Uiso 1 1 calc R
H25F H 0.5586 0.9378 0.5455 0.067 Uiso 1 1 calc R
C178 C 0.4406(3) 0.79020(12) 0.5358(3) 0.0516(12) Uani 1 1 d .
H31A H 0.3953 0.7948 0.5064 0.077 Uiso 1 1 calc R
H31B H 0.4347 0.7709 0.5765 0.077 Uiso 1 1 calc R
H31C H 0.4753 0.7821 0.4977 0.077 Uiso 1 1 calc R
C179 C 0.4364(2) 0.88968(11) 0.1500(2) 0.0322(9) Uani 1 1 d .
N180 N 0.42896(18) 0.90933(10) 0.0944(2) 0.0381(8) Uani 1 1 d .
C181 C 0.4234(2) 0.93275(14) 0.0254(3) 0.0415(11) Uani 1 1 d .
C182 C 0.4274(3) 0.91556(15) -0.0501(3) 0.0518(13) Uani 1 1 d .
C183 C 0.4204(3) 0.93867(18) -0.1182(3) 0.0656(16) Uani 1 1 d .
H66 H 0.4219 0.9285 -0.1711 0.079 Uiso 1 1 calc R
C184 C 0.4112(3) 0.97635(19) -0.1086(3) 0.0744(19) Uani 1 1 d .
H65 H 0.4059 0.9916 -0.1553 0.089 Uiso 1 1 calc R
C185 C 0.4097(3) 0.99217(17) -0.0320(3) 0.0651(16) Uani 1 1 d .
H64 H 0.4043 1.0181 -0.0268 0.078 Uiso 1 1 calc R
C186 C 0.4159(2) 0.97018(14) 0.0369(3) 0.0469(12) Uani 1 1 d .
C187 C 0.4161(3) 0.98650(13) 0.1196(3) 0.0526(13) Uani 1 1 d .
H62A H 0.3719 0.9804 0.1444 0.079 Uiso 1 1 calc R
H62B H 0.4207 1.0134 0.1158 0.079 Uiso 1 1 calc R
H62C H 0.4559 0.9765 0.1529 0.079 Uiso 1 1 calc R
C188 C 0.4399(3) 0.87574(17) -0.0573(3) 0.0689(16) Uani 1 1 d .
H68A H 0.4863 0.8696 -0.0321 0.103 Uiso 1 1 calc R
H68B H 0.4383 0.8688 -0.1147 0.103 Uiso 1 1 calc R
H68C H 0.4033 0.8622 -0.0300 0.103 Uiso 1 1 calc R
Mo2 Mo 1.018402(17) 0.648784(8) 0.247023(19) 0.02330(9) Uani 1 1 d .
C211 C 1.0565(3) 0.70838(13) 0.2377(4) 0.0644(18) Uani 1 1 d .
H204 H 1.0339 0.7268 0.2679 0.077 Uiso 1 1 calc R
C212 C 1.0374(3) 0.69736(18) 0.1621(4) 0.0685(19) Uani 1 1 d .
H205 H 0.9987 0.7066 0.1294 0.082 Uiso 1 1 calc R
C213 C 1.0824(4) 0.67092(19) 0.1406(4) 0.081(2) Uani 1 1 d .
H201 H 1.0806 0.6583 0.0901 0.097 Uiso 1 1 calc R
C214 C 1.1310(3) 0.66527(14) 0.2028(5) 0.073(2) Uani 1 1 d .
H202 H 1.1691 0.6483 0.2030 0.088 Uiso 1 1 calc R
C215 C 1.1156(3) 0.6878(2) 0.2641(3) 0.070(2) Uani 1 1 d .
H203 H 1.1403 0.6895 0.3156 0.085 Uiso 1 1 calc R
C219 C 0.9105(2) 0.66995(10) 0.2569(2) 0.0268(8) Uani 1 1 d .
N220 N 0.86862(18) 0.69945(9) 0.2466(2) 0.0327(8) Uani 1 1 d .
H220 H 0.829(3) 0.6952(13) 0.254(3) 0.050 Uiso 1 1 d .
C221 C 0.8887(2) 0.73549(11) 0.2199(3) 0.0340(9) Uani 1 1 d .
C222 C 0.9154(2) 0.76067(11) 0.2775(3) 0.0404(10) Uani 1 1 d .
C223 C 0.9354(2) 0.79559(12) 0.2499(3) 0.0510(13) Uani 1 1 d .
H224 H 0.9542 0.8133 0.2875 0.061 Uiso 1 1 calc R
C224 C 0.9279(3) 0.80444(13) 0.1682(4) 0.0570(15) Uani 1 1 d .
H223 H 0.9420 0.8280 0.1500 0.068 Uiso 1 1 calc R
C225 C 0.9006(3) 0.77966(14) 0.1148(3) 0.0534(14) Uani 1 1 d .
H222 H 0.8952 0.7864 0.0592 0.064 Uiso 1 1 calc R
C226 C 0.8795(2) 0.74397(12) 0.1382(3) 0.0423(11) Uani 1 1 d .
C227 C 0.9224(3) 0.75075(15) 0.3655(3) 0.0582(14) Uani 1 1 d .
H22D H 0.8761 0.7436 0.3841 0.087 Uiso 1 1 calc R
H22E H 0.9403 0.7720 0.3968 0.087 Uiso 1 1 calc R
H22F H 0.9552 0.7301 0.3732 0.087 Uiso 1 1 calc R
C228 C 0.8504(3) 0.71609(15) 0.0777(3) 0.0599(14) Uani 1 1 d .
H22G H 0.8795 0.6938 0.0807 0.090 Uiso 1 1 calc R
H22H H 0.8508 0.7265 0.0229 0.090 Uiso 1 1 calc R
H22I H 0.8019 0.7099 0.0899 0.090 Uiso 1 1 calc R
C229 C 0.93437(19) 0.61313(10) 0.2891(2) 0.0264(8) Uani 1 1 d .
N230 N 0.87964(16) 0.63923(8) 0.28443(19) 0.0273(7) Uani 1 1 d .
C231 C 0.8062(2) 0.63552(11) 0.3042(3) 0.0325(9) Uani 1 1 d .
C232 C 0.7900(2) 0.63876(13) 0.3850(3) 0.0449(11) Uani 1 1 d .
C233 C 0.7183(3) 0.63622(16) 0.4016(4) 0.0652(16) Uani 1 1 d .
H232 H 0.7048 0.6391 0.4558 0.078 Uiso 1 1 calc R
C234 C 0.6680(3) 0.62965(17) 0.3417(4) 0.0689(17) Uani 1 1 d .
H233 H 0.6201 0.6273 0.3548 0.083 Uiso 1 1 calc R
C235 C 0.6854(2) 0.62645(14) 0.2629(4) 0.0567(14) Uani 1 1 d .
H234 H 0.6493 0.6223 0.2218 0.068 Uiso 1 1 calc R
C236 C 0.7556(2) 0.62916(12) 0.2416(3) 0.0385(10) Uani 1 1 d .
C237 C 0.8466(3) 0.64510(15) 0.4507(3) 0.0586(14) Uani 1 1 d .
H23A H 0.8759 0.6229 0.4572 0.088 Uiso 1 1 calc R
H23B H 0.8247 0.6505 0.5018 0.088 Uiso 1 1 calc R
H23C H 0.8760 0.6660 0.4360 0.088 Uiso 1 1 calc R
C238 C 0.7746(3) 0.62457(14) 0.1559(3) 0.0511(12) Uani 1 1 d .
H22A H 0.8064 0.6034 0.1518 0.077 Uiso 1 1 calc R
H22B H 0.7982 0.6469 0.1379 0.077 Uiso 1 1 calc R
H22C H 0.7317 0.6203 0.1214 0.077 Uiso 1 1 calc R
C240 C 0.9420(2) 0.57795(10) 0.3129(2) 0.0271(8) Uani 1 1 d .
C241 C 0.8867(2) 0.55439(10) 0.3483(2) 0.0306(9) Uani 1 1 d .
C242 C 0.8996(2) 0.53695(12) 0.4226(3) 0.0408(11) Uani 1 1 d .
H242 H 0.9454 0.5382 0.4486 0.049 Uiso 1 1 calc R
C243 C 0.8470(3) 0.51770(13) 0.4594(3) 0.0474(12) Uani 1 1 d .
H241 H 0.8567 0.5062 0.5106 0.057 Uiso 1 1 calc R
C244 C 0.7808(3) 0.51518(13) 0.4221(3) 0.0491(12) Uani 1 1 d .
H240 H 0.7442 0.5028 0.4480 0.059 Uiso 1 1 calc R
C245 C 0.7680(3) 0.53064(13) 0.3474(3) 0.0531(13) Uani 1 1 d .
H239 H 0.7227 0.5281 0.3206 0.064 Uiso 1 1 calc R
C246 C 0.8201(2) 0.54986(11) 0.3104(3) 0.0393(10) Uani 1 1 d .
H238 H 0.8103 0.5602 0.2582 0.047 Uiso 1 1 calc R
C250 C 1.0144(2) 0.56608(10) 0.3047(2) 0.0270(8) Uani 1 1 d .
C251 C 1.0495(2) 0.53125(10) 0.3169(2) 0.0290(9) Uani 1 1 d .
C252 C 1.0293(2) 0.49466(11) 0.3332(2) 0.0369(10) Uani 1 1 d .
H258 H 0.9815 0.4890 0.3421 0.044 Uiso 1 1 calc R
C253 C 1.0794(3) 0.46721(11) 0.3361(3) 0.0410(11) Uani 1 1 d .
H259 H 1.0655 0.4426 0.3467 0.049 Uiso 1 1 calc R
C254 C 1.1499(3) 0.47468(11) 0.3238(3) 0.0429(11) Uani 1 1 d .
H257 H 1.1833 0.4551 0.3273 0.051 Uiso 1 1 calc R
C255 C 1.1723(2) 0.50981(11) 0.3068(2) 0.0383(10) Uani 1 1 d .
H256 H 1.2204 0.5149 0.2984 0.046 Uiso 1 1 calc R
C256 C 1.1205(2) 0.53796(10) 0.3024(2) 0.0302(9) Uani 1 1 d .
C259 C 1.0627(2) 0.59226(10) 0.2801(2) 0.0261(8) Uani 1 1 d .
N260 N 1.12780(16) 0.57456(8) 0.28082(19) 0.0275(7) Uani 1 1 d .
C261 C 1.1918(2) 0.58812(10) 0.2488(3) 0.0310(9) Uani 1 1 d .
C262 C 1.2007(2) 0.58271(10) 0.1661(3) 0.0337(10) Uani 1 1 d .
C263 C 1.2609(2) 0.59700(12) 0.1335(3) 0.0441(11) Uani 1 1 d .
H262 H 1.2682 0.5936 0.0775 0.053 Uiso 1 1 calc R
C264 C 1.3098(2) 0.61589(12) 0.1808(3) 0.0490(13) Uani 1 1 d .
H263 H 1.3499 0.6261 0.1572 0.059 Uiso 1 1 calc R
C265 C 1.3013(2) 0.62025(12) 0.2629(3) 0.0510(13) Uani 1 1 d .
H264 H 1.3360 0.6332 0.2953 0.061 Uiso 1 1 calc R
C266 C 1.2419(2) 0.60565(12) 0.2992(3) 0.0417(11) Uani 1 1 d .
C267 C 1.1463(3) 0.56300(13) 0.1143(3) 0.0461(12) Uani 1 1 d .
H26A H 1.1337 0.5399 0.1407 0.069 Uiso 1 1 calc R
H26B H 1.1652 0.5576 0.0615 0.069 Uiso 1 1 calc R
H26C H 1.1043 0.5786 0.1066 0.069 Uiso 1 1 calc R
C268 C 1.2317(3) 0.60988(16) 0.3876(3) 0.0654(15) Uani 1 1 d .
H26D H 1.1829 0.6173 0.3955 0.098 Uiso 1 1 calc R
H26E H 1.2640 0.6288 0.4102 0.098 Uiso 1 1 calc R
H26F H 1.2414 0.5863 0.4151 0.098 Uiso 1 1 calc R
C269 C 1.03239(19) 0.65261(9) 0.3744(2) 0.0259(8) Uani 1 1 d .
N270 N 1.04585(17) 0.65367(9) 0.4436(2) 0.0301(7) Uani 1 1 d .
C271 C 1.0644(2) 0.65121(11) 0.5269(2) 0.0297(9) Uani 1 1 d .
C272 C 1.0800(2) 0.68321(11) 0.5709(3) 0.0345(9) Uani 1 1 d .
C273 C 1.0968(2) 0.67913(12) 0.6532(3) 0.0391(10) Uani 1 1 d .
H212 H 1.1082 0.7004 0.6850 0.047 Uiso 1 1 calc R
C274 C 1.0972(2) 0.64552(12) 0.6895(3) 0.0413(10) Uani 1 1 d .
H211 H 1.1083 0.6436 0.7461 0.050 Uiso 1 1 calc R
C275 C 1.0819(2) 0.61452(13) 0.6449(3) 0.0443(11) Uani 1 1 d .
H210 H 1.0822 0.5912 0.6713 0.053 Uiso 1 1 calc R
C276 C 1.0659(2) 0.61624(12) 0.5624(3) 0.0396(10) Uani 1 1 d .
C277 C 1.0783(3) 0.72044(12) 0.5296(3) 0.0508(12) Uani 1 1 d .
H21A H 1.1073 0.7196 0.4823 0.076 Uiso 1 1 calc R
H21B H 1.0969 0.7392 0.5676 0.076 Uiso 1 1 calc R
H21C H 1.0296 0.7266 0.5120 0.076 Uiso 1 1 calc R
C278 C 1.0533(4) 0.58239(13) 0.5123(3) 0.0714(18) Uani 1 1 d .
H21D H 1.0870 0.5816 0.4694 0.107 Uiso 1 1 calc R
H21E H 1.0052 0.5828 0.4879 0.107 Uiso 1 1 calc R
H21F H 1.0596 0.5605 0.5467 0.107 Uiso 1 1 calc R
C279 C 0.9762(2) 0.61911(10) 0.1480(2) 0.0278(8) Uani 1 1 d .
N280 N 0.95487(18) 0.60199(9) 0.0928(2) 0.0337(8) Uani 1 1 d .
C281 C 0.9329(3) 0.57978(13) 0.0269(3) 0.0475(12) Uani 1 1 d .
C282 C 0.9242(4) 0.54302(15) 0.0405(3) 0.091(2) Uani 1 1 d .
C283 C 0.9025(7) 0.5217(2) -0.0262(4) 0.197(7) Uani 1 1 d .
H24D H 0.8952 0.4959 -0.0195 0.236 Uiso 1 1 calc R
C284 C 0.8914(7) 0.53724(19) -0.1019(4) 0.173(6) Uani 1 1 d .
H249 H 0.8761 0.5222 -0.1465 0.208 Uiso 1 1 calc R
C285 C 0.9019(5) 0.57393(17) -0.1134(4) 0.106(3) Uani 1 1 d .
H248 H 0.8960 0.5842 -0.1663 0.127 Uiso 1 1 calc R
C286 C 0.9212(4) 0.59625(14) -0.0482(3) 0.0676(17) Uani 1 1 d .
C287 C 0.9380(5) 0.52548(16) 0.1239(3) 0.124(4) Uani 1 1 d .
H25A H 0.9698 0.5413 0.1572 0.185 Uiso 1 1 calc R
H25B H 0.9599 0.5012 0.1177 0.185 Uiso 1 1 calc R
H25C H 0.8934 0.5226 0.1502 0.185 Uiso 1 1 calc R
C288 C 0.9262(5) 0.63658(16) -0.0588(4) 0.108(3) Uani 1 1 d .
H24A H 0.9014 0.6490 -0.0159 0.162 Uiso 1 1 calc R
H24B H 0.9045 0.6435 -0.1118 0.162 Uiso 1 1 calc R
H24C H 0.9758 0.6440 -0.0556 0.162 Uiso 1 1 calc R
B1 B 0.5040(8) 0.7106(2) 0.4058(9) 0.151(6) Uani 1 1 d .
F1 F 0.5593(3) 0.68604(13) 0.4440(5) 0.187(3) Uani 1 1 d .
F2 F 0.4908(8) 0.6988(2) 0.3439(3) 0.358(8) Uani 1 1 d .
F3 F 0.5371(4) 0.74459(12) 0.4123(4) 0.195(3) Uani 1 1 d .
F4 F 0.4549(3) 0.70799(10) 0.4659(3) 0.1171(15) Uani 1 1 d .
B2 B 0.1220(3) 0.79745(17) 0.3970(4) 0.0538(15) Uani 1 1 d .
F5 F 0.16321(14) 0.81240(7) 0.33906(15) 0.0501(7) Uani 1 1 d .
F6 F 0.0929(3) 0.76649(12) 0.3720(2) 0.142(2) Uani 1 1 d .
F7 F 0.0647(2) 0.82176(16) 0.4059(4) 0.156(2) Uani 1 1 d .
F8 F 0.1547(2) 0.79793(11) 0.47030(19) 0.0933(12) Uani 1 1 d .
C1 C 0.6909(5) 0.7681(3) 0.1218(10) 0.237(7) Uani 1 1 d U
C2 C 0.7080(7) 0.7826(3) 0.0441(13) 0.282(9) Uani 1 1 d U
C3 C 0.6522(6) 0.7068(4) 0.1211(11) 0.210(6) Uani 1 1 d U
C4 C 0.6442(4) 0.7008(2) 0.0504(10) 0.190(7) Uani 1 1 d U
C5 C 0.6896(10) 0.7647(5) 0.8015(11) 0.096(5) Uiso 0.50 1 d PU
C6 C 0.7212(10) 0.7578(5) 0.8752(11) 0.115(5) Uiso 0.50 1 d PU
C7 C 0.7080(8) 0.7754(4) 0.7359(10) 0.086(5) Uiso 0.50 1 d PU
C8 C 0.7183(7) 0.7586(5) 0.7838(14) 0.109(6) Uani 0.50 1 d PU
C9 C 0.6256(8) 0.7415(5) 0.1082(17) 0.190(7) Uani 0.50 1 d PU

loop_
_atom_site_aniso_label
_atom_site_aniso_U_11
_atom_site_aniso_U_22
_atom_site_aniso_U_33
_atom_site_aniso_U_23
_atom_site_aniso_U_13
_atom_site_aniso_U_12
Mo1 0.02793(19) 0.02602(17) 0.02230(18) -0.00425(13) 0.00009(13) 0.00487(13)
C111 0.101(5) 0.071(4) 0.042(3) -0.015(3) -0.011(3) 0.061(4)
C112 0.038(3) 0.054(4) 0.149(7) -0.054(4) -0.004(4) 0.016(3)
C113 0.116(6) 0.059(4) 0.065(4) 0.012(3) 0.058(4) 0.047(4)
C114 0.060(4) 0.069(4) 0.067(4) -0.047(3) -0.021(3) 0.027(3)
C115 0.068(4) 0.027(3) 0.125(6) -0.005(3) 0.038(4) 0.015(3)
C119 0.036(2) 0.0232(18) 0.0188(19) 0.0025(14) -0.0007(15) 0.0024(16)
N120 0.0326(19) 0.0258(17) 0.0293(19) -0.0064(14) -0.0002(15) -0.0017(14)
C121 0.035(2) 0.027(2) 0.031(2) -0.0070(16) -0.0006(17) -0.0029(17)
C122 0.037(2) 0.048(3) 0.030(2) -0.0067(19) 0.0024(19) -0.008(2)
C123 0.051(3) 0.070(4) 0.042(3) -0.025(3) 0.004(2) -0.010(3)
C124 0.069(4) 0.045(3) 0.065(4) -0.032(3) 0.013(3) -0.017(3)
C125 0.066(3) 0.027(2) 0.065(4) -0.008(2) 0.013(3) -0.007(2)
C126 0.047(3) 0.030(2) 0.040(3) -0.0034(18) 0.009(2) -0.0045(19)
C127 0.057(3) 0.065(3) 0.028(2) 0.005(2) -0.006(2) -0.006(3)
C128 0.078(4) 0.044(3) 0.039(3) 0.007(2) 0.003(3) 0.008(3)
C129 0.0243(19) 0.0253(18) 0.0222(19) 0.0016(15) 0.0032(15) 0.0029(15)
N130 0.0260(17) 0.0256(16) 0.0247(17) -0.0025(13) 0.0021(13) -0.0007(13)
C131 0.025(2) 0.0226(19) 0.030(2) -0.0056(15) 0.0000(16) -0.0025(15)
C132 0.032(2) 0.029(2) 0.032(2) -0.0055(17) -0.0048(17) -0.0014(17)
C133 0.036(2) 0.035(2) 0.052(3) -0.010(2) -0.010(2) 0.0051(19)
C134 0.031(2) 0.049(3) 0.051(3) -0.016(2) 0.007(2) 0.002(2)
C135 0.034(2) 0.039(2) 0.039(3) -0.0098(19) 0.0086(19) -0.0045(19)
C136 0.031(2) 0.0245(19) 0.034(2) -0.0061(16) 0.0029(17) -0.0029(16)
C137 0.047(3) 0.039(2) 0.041(3) 0.008(2) -0.007(2) 0.001(2)
C138 0.046(3) 0.037(2) 0.028(2) -0.0011(18) 0.0079(18) -0.0046(19)
C140 0.025(2) 0.0225(18) 0.0234(19) -0.0001(14) 0.0010(15) 0.0021(15)
C141 0.023(2) 0.0264(19) 0.028(2) -0.0051(15) -0.0012(16) -0.0006(15)
C142 0.035(2) 0.030(2) 0.032(2) -0.0052(17) 0.0027(18) 0.0009(17)
C143 0.042(3) 0.050(3) 0.039(3) -0.012(2) 0.009(2) 0.000(2)
C144 0.046(3) 0.044(3) 0.053(3) -0.016(2) 0.004(2) 0.014(2)
C145 0.049(3) 0.026(2) 0.049(3) -0.0027(19) -0.008(2) 0.0073(19)
C146 0.034(2) 0.029(2) 0.032(2) -0.0028(17) -0.0026(17) -0.0020(17)
C150 0.027(2) 0.0264(19) 0.023(2) 0.0007(15) 0.0015(15) -0.0016(15)
C151 0.026(2) 0.033(2) 0.022(2) 0.0051(16) 0.0003(16) -0.0012(16)
C152 0.033(2) 0.031(2) 0.032(2) -0.0003(17) 0.0063(17) -0.0033(17)
C153 0.041(3) 0.038(2) 0.040(3) -0.0069(19) 0.006(2) -0.009(2)
C154 0.040(3) 0.055(3) 0.042(3) -0.010(2) 0.009(2) -0.019(2)
C155 0.029(2) 0.052(3) 0.041(3) -0.006(2) 0.0088(19) -0.006(2)
C156 0.033(2) 0.039(2) 0.027(2) -0.0010(17) 0.0038(17) -0.0022(18)
C159 0.025(2) 0.034(2) 0.024(2) -0.0012(16) 0.0018(16) 0.0023(16)
N160 0.0258(18) 0.0372(19) 0.0321(19) -0.0034(15) 0.0039(14) 0.0021(14)
C161 0.024(2) 0.052(3) 0.051(3) -0.011(2) 0.005(2) 0.006(2)
C162 0.036(3) 0.063(3) 0.074(4) -0.010(3) -0.013(3) 0.011(2)
C163 0.057(4) 0.105(5) 0.125(7) -0.024(5) -0.035(4) 0.038(4)
C164 0.062(5) 0.194(10) 0.147(9) -0.063(8) -0.004(5) 0.069(6)
C165 0.077(5) 0.178(9) 0.108(7) -0.042(6) 0.038(5) 0.042(6)
C166 0.050(3) 0.096(5) 0.062(4) -0.017(3) 0.020(3) 0.016(3)
C167 0.082(4) 0.082(4) 0.057(4) 0.003(3) -0.024(3) 0.018(3)
C168 0.101(5) 0.127(6) 0.049(4) 0.003(4) 0.030(4) 0.017(5)
C169 0.030(2) 0.0207(18) 0.029(2) -0.0031(16) 0.0007(16) 0.0027(15)
N170 0.0344(19) 0.0294(17) 0.0278(19) -0.0031(14) -0.0019(14) 0.0056(14)
C171 0.029(2) 0.044(2) 0.025(2) -0.0013(18) -0.0025(16) 0.0081(18)
C172 0.030(2) 0.043(2) 0.029(2) -0.0044(18) -0.0039(17) 0.0085(18)
C173 0.037(2) 0.056(3) 0.031(2) -0.013(2) -0.0070(19) 0.007(2)
C174 0.040(3) 0.071(3) 0.022(2) 0.000(2) -0.0040(18) 0.012(2)
C175 0.039(3) 0.057(3) 0.034(3) 0.011(2) 0.001(2) 0.008(2)
C176 0.040(2) 0.041(2) 0.030(2) 0.0042(19) 0.0006(18) 0.0067(19)
C177 0.052(3) 0.042(3) 0.038(3) -0.006(2) -0.003(2) -0.006(2)
C178 0.068(3) 0.043(3) 0.043(3) 0.007(2) -0.001(2) -0.001(2)
C179 0.031(2) 0.036(2) 0.030(2) -0.0041(18) 0.0033(17) 0.0068(18)
N180 0.031(2) 0.054(2) 0.029(2) 0.0030(17) 0.0035(15) 0.0051(16)
C181 0.030(2) 0.070(3) 0.025(2) 0.018(2) 0.0007(17) -0.002(2)
C182 0.045(3) 0.074(4) 0.036(3) 0.010(2) -0.001(2) -0.007(3)
C183 0.069(4) 0.100(5) 0.027(3) 0.015(3) -0.005(2) -0.020(3)
C184 0.078(4) 0.098(5) 0.045(3) 0.037(3) -0.014(3) -0.031(4)
C185 0.070(4) 0.072(4) 0.052(4) 0.027(3) -0.007(3) -0.018(3)
C186 0.040(3) 0.063(3) 0.038(3) 0.018(2) 0.006(2) -0.007(2)
C187 0.060(3) 0.052(3) 0.046(3) 0.012(2) 0.007(2) -0.004(2)
C188 0.077(4) 0.097(5) 0.033(3) -0.007(3) -0.002(3) 0.018(3)
Mo2 0.02416(18) 0.02318(16) 0.02262(18) 0.00017(13) 0.00185(12) -0.00265(13)
C211 0.054(3) 0.030(3) 0.114(6) -0.017(3) 0.047(4) -0.015(2)
C212 0.042(3) 0.086(4) 0.077(4) 0.062(4) -0.005(3) -0.013(3)
C213 0.094(5) 0.086(5) 0.067(4) -0.033(4) 0.053(4) -0.066(4)
C214 0.037(3) 0.034(3) 0.152(7) 0.033(4) 0.038(4) 0.009(2)
C215 0.056(4) 0.118(5) 0.036(3) 0.024(3) -0.012(3) -0.061(4)
C219 0.030(2) 0.028(2) 0.022(2) -0.0025(15) -0.0002(16) -0.0011(16)
N220 0.0245(18) 0.0347(19) 0.039(2) 0.0008(15) 0.0060(16) 0.0007(15)
C221 0.029(2) 0.029(2) 0.044(3) 0.0020(18) 0.0064(19) 0.0043(17)
C222 0.037(2) 0.036(2) 0.049(3) -0.006(2) 0.009(2) 0.0042(19)
C223 0.045(3) 0.032(2) 0.077(4) -0.009(2) 0.017(3) -0.001(2)
C224 0.041(3) 0.035(3) 0.096(5) 0.017(3) 0.018(3) 0.008(2)
C225 0.044(3) 0.052(3) 0.065(4) 0.027(3) 0.010(3) 0.014(2)
C226 0.035(2) 0.048(3) 0.045(3) 0.011(2) 0.007(2) 0.007(2)
C227 0.064(4) 0.064(3) 0.048(3) -0.015(3) 0.015(3) -0.009(3)
C228 0.065(4) 0.075(4) 0.040(3) 0.011(3) -0.003(3) 0.002(3)
C229 0.025(2) 0.035(2) 0.0201(19) -0.0041(16) 0.0017(15) -0.0042(16)
N230 0.0259(17) 0.0281(16) 0.0279(18) -0.0015(13) 0.0007(13) -0.0033(13)
C231 0.026(2) 0.033(2) 0.039(2) 0.0015(18) 0.0031(18) -0.0047(16)
C232 0.041(3) 0.052(3) 0.042(3) -0.004(2) 0.013(2) -0.013(2)
C233 0.050(3) 0.089(4) 0.059(4) -0.004(3) 0.024(3) -0.013(3)
C234 0.034(3) 0.089(4) 0.086(5) -0.004(4) 0.016(3) -0.011(3)
C235 0.030(3) 0.068(3) 0.071(4) 0.002(3) -0.004(2) -0.005(2)
C236 0.027(2) 0.038(2) 0.050(3) 0.003(2) -0.0026(19) -0.0027(18)
C237 0.055(3) 0.086(4) 0.036(3) -0.014(3) 0.012(2) -0.022(3)
C238 0.049(3) 0.058(3) 0.045(3) 0.006(2) -0.015(2) -0.009(2)
C240 0.031(2) 0.029(2) 0.0204(19) 0.0001(15) -0.0025(16) -0.0085(16)
C241 0.035(2) 0.029(2) 0.028(2) -0.0010(16) 0.0018(17) -0.0080(17)
C242 0.040(3) 0.053(3) 0.029(2) 0.003(2) -0.0009(19) -0.018(2)
C243 0.060(3) 0.053(3) 0.029(2) 0.001(2) 0.007(2) -0.022(2)
C244 0.049(3) 0.053(3) 0.046(3) 0.005(2) 0.006(2) -0.024(2)
C245 0.041(3) 0.058(3) 0.059(3) 0.012(3) -0.007(2) -0.020(2)
C246 0.041(3) 0.039(2) 0.037(3) 0.0069(19) -0.0053(19) -0.0150(19)
C250 0.034(2) 0.0257(19) 0.021(2) -0.0008(15) 0.0012(16) -0.0021(16)
C251 0.040(2) 0.028(2) 0.0184(19) 0.0004(15) 0.0000(16) -0.0015(17)
C252 0.051(3) 0.034(2) 0.025(2) 0.0048(17) 0.0029(19) -0.006(2)
C253 0.065(3) 0.028(2) 0.030(2) 0.0053(17) 0.006(2) 0.000(2)
C254 0.068(3) 0.032(2) 0.029(2) 0.0055(18) 0.008(2) 0.017(2)
C255 0.046(3) 0.039(2) 0.030(2) 0.0054(18) 0.0102(19) 0.012(2)
C256 0.040(2) 0.030(2) 0.022(2) 0.0035(16) 0.0075(17) 0.0028(17)
C259 0.031(2) 0.0239(19) 0.024(2) 0.0005(15) 0.0005(16) 0.0002(16)
N260 0.0305(18) 0.0240(16) 0.0283(18) -0.0004(13) 0.0047(14) 0.0019(13)
C261 0.028(2) 0.0253(19) 0.040(2) 0.0023(17) 0.0048(18) 0.0037(16)
C262 0.038(2) 0.026(2) 0.039(2) 0.0068(17) 0.0120(19) 0.0068(17)
C263 0.041(3) 0.040(2) 0.053(3) 0.010(2) 0.017(2) 0.007(2)
C264 0.034(3) 0.038(3) 0.076(4) 0.019(2) 0.010(2) 0.009(2)
C265 0.033(3) 0.039(3) 0.080(4) 0.003(2) -0.012(2) 0.000(2)
C266 0.035(2) 0.037(2) 0.052(3) -0.001(2) -0.003(2) 0.0020(19)
C267 0.060(3) 0.048(3) 0.032(2) -0.004(2) 0.014(2) -0.009(2)
C268 0.064(4) 0.078(4) 0.052(3) -0.014(3) -0.015(3) -0.005(3)
C269 0.026(2) 0.0213(18) 0.030(2) -0.0007(15) 0.0020(16) -0.0015(15)
N270 0.0302(18) 0.0319(18) 0.0278(19) 0.0009(14) -0.0007(14) -0.0029(14)
C271 0.026(2) 0.041(2) 0.022(2) 0.0026(17) -0.0006(15) -0.0029(17)
C272 0.036(2) 0.033(2) 0.035(2) -0.0017(18) 0.0020(18) 0.0005(18)
C273 0.042(3) 0.045(3) 0.030(2) -0.0113(19) -0.0047(19) -0.001(2)
C274 0.044(3) 0.051(3) 0.029(2) 0.001(2) -0.0061(19) 0.000(2)
C275 0.052(3) 0.045(3) 0.035(3) 0.007(2) -0.012(2) -0.005(2)
C276 0.047(3) 0.038(2) 0.033(2) 0.0026(19) -0.011(2) -0.007(2)
C277 0.077(4) 0.036(2) 0.039(3) 0.000(2) 0.001(2) -0.002(2)
C278 0.127(5) 0.037(3) 0.047(3) 0.002(2) -0.030(3) -0.025(3)
C279 0.031(2) 0.026(2) 0.026(2) 0.0022(16) 0.0016(17) -0.0022(16)
N280 0.040(2) 0.0342(18) 0.0269(19) -0.0002(15) 0.0034(15) -0.0047(15)
C281 0.070(3) 0.046(3) 0.026(2) -0.010(2) -0.003(2) -0.010(2)
C282 0.195(8) 0.042(3) 0.032(3) -0.004(2) -0.017(4) -0.042(4)
C283 0.48(2) 0.061(5) 0.043(4) -0.001(3) -0.068(7) -0.085(8)
C284 0.409(17) 0.058(4) 0.045(4) -0.007(3) -0.070(7) -0.044(7)
C285 0.217(9) 0.062(4) 0.033(3) -0.004(3) -0.035(4) -0.011(5)
C286 0.122(5) 0.046(3) 0.033(3) 0.002(2) -0.010(3) -0.005(3)
C287 0.279(11) 0.050(4) 0.037(3) 0.002(3) -0.030(5) -0.056(5)
C288 0.223(10) 0.048(3) 0.048(4) 0.013(3) -0.034(5) -0.020(4)
B1 0.227(14) 0.053(5) 0.189(13) -0.030(7) 0.156(12) -0.005(7)
F1 0.159(5) 0.077(3) 0.336(9) 0.059(4) 0.118(6) 0.035(3)
F2 0.87(3) 0.159(6) 0.045(3) -0.014(4) 0.049(8) 0.034(11)
F3 0.351(9) 0.062(3) 0.189(6) 0.036(3) 0.161(6) 0.051(4)
F4 0.187(5) 0.073(3) 0.093(3) -0.005(2) 0.021(3) 0.007(3)
B2 0.056(4) 0.061(4) 0.045(4) 0.013(3) 0.000(3) -0.020(3)
F5 0.0556(17) 0.0557(16) 0.0388(15) 0.0099(12) 0.0006(12) -0.0114(13)
F6 0.245(6) 0.120(3) 0.063(3) -0.012(2) 0.021(3) -0.128(4)
F7 0.076(3) 0.188(5) 0.208(6) -0.009(4) 0.046(3) 0.018(3)
F8 0.128(3) 0.111(3) 0.0395(19) 0.0130(18) -0.0068(19) -0.060(2)
C1 0.049(5) 0.198(9) 0.460(19) -0.274(11) -0.008(9) 0.022(6)
C2 0.129(10) 0.064(6) 0.63(3) 0.035(11) -0.191(13) -0.027(6)
C3 0.072(7) 0.159(9) 0.404(17) 0.132(10) 0.070(10) 0.003(6)
C4 0.013(3) 0.074(5) 0.48(2) -0.159(9) -0.009(7) 0.006(3)
C8 0.038(7) 0.105(11) 0.189(16) -0.010(11) 0.063(9) 0.025(7)
C9 0.067(8) 0.119(9) 0.38(2) -0.164(9) 0.007(11) 0.031(6)

loop_
_atom_type_symbol
_atom_type_description
_atom_type_scat_dispersion_real
_atom_type_scat_dispersion_imag
_atom_type_scat_source
C C 0.0033 0.0016 'International Tables Vol C Tables 4.2.6.8 and 6.1.1.4'
H H 0.0000 0.0000 'International Tables Vol C Tables 4.2.6.8 and 6.1.1.4'
B B 0.0013 0.0007 'International Tables Vol C Tables 4.2.6.8 and 6.1.1.4'
N N 0.0061 0.0033 'International Tables Vol C Tables 4.2.6.8 and 6.1.1.4'
F F 0.0171 0.0103 'International Tables Vol C Tables 4.2.6.8 and 6.1.1.4'
Mo Mo -1.6832 0.6857 'International Tables Vol C Tables 4.2.6.8 and 6.1.1.4'

loop_
_geom_angle_atom_site_label_1
_geom_angle_atom_site_label_2
_geom_angle_atom_site_label_3
_geom_angle
C179 Mo1 C169 144.75(14)
C179 Mo1 C129 75.93(14)
C169 Mo1 C129 71.17(13)
C179 Mo1 C119 88.79(14)
C169 Mo1 C119 85.01(14)
C129 Mo1 C119 58.93(13)
C179 Mo1 C159 77.70(15)
C169 Mo1 C159 79.62(14)
C129 Mo1 C159 70.32(13)
C119 Mo1 C159 129.24(13)
C179 Mo1 C114 87.8(2)
C169 Mo1 C114 126.7(2)
C129 Mo1 C114 144.44(17)
C119 Mo1 C114 89.82(19)
C159 Mo1 C114 137.2(2)
C179 Mo1 C115 121.7(2)
C169 Mo1 C115 92.5(2)
C129 Mo1 C115 141.38(17)
C119 Mo1 C115 85.66(18)
C159 Mo1 C115 142.6(2)
C114 Mo1 C115 34.3(2)
C179 Mo1 C113 78.84(18)
C169 Mo1 C113 132.7(2)
C129 Mo1 C113 154.70(17)
C119 Mo1 C113 122.6(2)
C159 Mo1 C113 102.6(2)
C114 Mo1 C113 34.7(2)
C115 Mo1 C113 57.1(2)
C179 Mo1 C111 136.06(18)
C169 Mo1 C111 77.23(17)
C129 Mo1 C111 147.96(17)
C119 Mo1 C111 113.8(2)
C159 Mo1 C111 109.4(2)
C114 Mo1 C111 56.8(2)
C115 Mo1 C111 33.8(2)
C113 Mo1 C111 57.2(2)
C179 Mo1 C112 106.7(3)
C169 Mo1 C112 99.2(2)
C129 Mo1 C112 157.71(17)
C119 Mo1 C112 142.01(17)
C159 Mo1 C112 88.40(17)
C114 Mo1 C112 57.3(2)
C115 Mo1 C112 56.6(2)
C113 Mo1 C112 34.8(2)
C111 Mo1 C112 34.1(2)
C115 C111 C112 107.8(6)
C115 C111 Mo1 71.0(3)
C112 C111 Mo1 73.1(3)
C111 C112 C113 107.2(6)
C111 C112 Mo1 72.9(3)
C113 C112 Mo1 71.0(3)
C114 C113 C112 107.1(5)
C114 C113 Mo1 71.6(3)
C112 C113 Mo1 74.2(3)
C115 C114 C113 108.2(5)
C115 C114 Mo1 73.3(3)
C113 C114 Mo1 73.7(3)
C114 C115 C111 109.7(6)
C114 C115 Mo1 72.5(3)
C111 C115 Mo1 75.3(3)
N120 C119 N130 116.6(3)
N120 C119 Mo1 144.3(3)
N130 C119 Mo1 99.0(2)
C119 N120 C121 128.3(3)
C122 C121 C126 122.4(4)
C122 C121 N120 118.9(4)
C126 C121 N120 118.6(4)
C123 C122 C121 117.2(4)
C123 C122 C127 121.3(4)
C121 C122 C127 121.5(4)
C124 C123 C122 121.5(5)
C125 C124 C123 120.4(4)
C124 C125 C126 121.0(5)
C125 C126 C121 117.4(4)
C125 C126 C128 120.4(4)
C121 C126 C128 122.2(4)
C140 C129 N130 135.9(3)
C140 C129 Mo1 125.4(3)
N130 C129 Mo1 98.7(2)
C119 N130 C129 103.3(3)
C119 N130 C131 127.8(3)
C129 N130 C131 128.9(3)
C132 C131 C136 122.8(4)
C132 C131 N130 118.3(3)
C136 C131 N130 118.9(3)
C131 C132 C133 117.6(4)
C131 C132 C137 121.2(4)
C133 C132 C137 121.1(4)
C132 C133 C134 120.3(4)
C135 C134 C133 120.6(4)
C134 C135 C136 121.0(4)
C135 C136 C131 117.5(4)
C135 C136 C138 120.6(4)
C131 C136 C138 121.9(3)
C129 C140 C150 110.1(3)
C129 C140 C141 125.9(3)
C150 C140 C141 123.9(3)
C146 C141 C142 117.2(3)
C146 C141 C140 122.1(3)
C142 C141 C140 120.7(3)
C143 C142 C141 121.3(4)
C144 C143 C142 120.5(4)
C143 C144 C145 119.6(4)
C144 C145 C146 119.6(4)
C141 C146 C145 121.8(4)
C159 C150 C151 109.8(3)
C159 C150 C140 117.2(3)
C151 C150 C140 133.0(3)
C152 C151 C156 117.7(3)
C152 C151 C150 136.6(4)
C156 C151 C150 105.7(3)
C153 C152 C151 119.6(4)
C152 C153 C154 120.7(4)
C155 C154 C153 121.4(4)
C154 C155 C156 117.1(4)
C155 C156 N160 128.4(4)
C155 C156 C151 123.4(4)
N160 C156 C151 108.2(3)
C150 C159 N160 106.3(3)
C150 C159 Mo1 116.8(3)
N160 C159 Mo1 136.8(3)
C156 N160 C159 110.0(3)
C156 N160 C161 119.8(3)
C159 N160 C161 130.1(3)
C166 C161 C162 123.1(5)
C166 C161 N160 118.0(4)
C162 C161 N160 118.8(4)
C163 C162 C161 117.6(6)
C163 C162 C167 122.0(6)
C161 C162 C167 120.3(4)
C164 C163 C162 122.2(7)
C163 C164 C165 118.8(7)
C164 C165 C166 122.7(7)
C161 C166 C165 115.1(6)
C161 C166 C168 122.0(5)
C165 C166 C168 122.9(6)
N170 C169 Mo1 175.8(3)
C169 N170 C171 178.2(4)
C172 C171 C176 124.1(4)
C172 C171 N170 117.8(4)
C176 C171 N170 118.1(4)
C171 C172 C173 116.3(4)
C171 C172 C177 122.4(4)
C173 C172 C177 121.4(4)
C174 C173 C172 120.7(4)
C175 C174 C173 121.1(4)
C174 C175 C176 121.4(4)
C175 C176 C171 116.5(4)
C175 C176 C178 122.5(4)
C171 C176 C178 121.0(4)
N180 C179 Mo1 174.5(4)
C179 N180 C181 177.1(4)
C186 C181 C182 124.9(4)
C186 C181 N180 118.8(4)
C182 C181 N180 116.3(4)
C181 C182 C183 116.2(5)
C181 C182 C188 121.8(4)
C183 C182 C188 122.1(5)
C184 C183 C182 120.2(5)
C183 C184 C185 121.3(5)
C186 C185 C184 120.3(6)
C181 C186 C185 117.1(5)
C181 C186 C187 121.5(4)
C185 C186 C187 121.3(5)
C279 Mo2 C269 147.11(14)
C279 Mo2 C229 71.89(14)
C269 Mo2 C229 77.16(14)
C279 Mo2 C219 85.27(14)
C269 Mo2 C219 88.34(14)
C229 Mo2 C219 59.09(14)
C279 Mo2 C259 81.10(14)
C269 Mo2 C259 78.11(13)
C229 Mo2 C259 70.03(14)
C219 Mo2 C259 129.07(13)
C279 Mo2 C211 123.0(2)
C269 Mo2 C211 88.9(2)
C229 Mo2 C211 144.64(16)
C219 Mo2 C211 88.56(17)
C259 Mo2 C211 139.0(2)
C279 Mo2 C212 89.0(2)
C269 Mo2 C212 123.0(2)
C229 Mo2 C212 141.89(17)
C219 Mo2 C212 87.44(18)
C259 Mo2 C212 140.6(2)
C211 Mo2 C212 34.1(2)
C279 Mo2 C215 132.67(18)
C269 Mo2 C215 77.45(16)
C229 Mo2 C215 154.60(16)
C219 Mo2 C215 120.9(2)
C259 Mo2 C215 103.8(2)
C211 Mo2 C215 35.2(2)
C212 Mo2 C215 57.22(19)
C279 Mo2 C213 77.25(18)
C269 Mo2 C213 133.30(19)
C229 Mo2 C213 149.11(18)
C219 Mo2 C213 117.4(3)
C259 Mo2 C213 106.9(2)
C211 Mo2 C213 56.28(19)
C212 Mo2 C213 33.8(2)
C215 Mo2 C213 56.05(19)
C279 Mo2 C214 101.7(2)
C269 Mo2 C214 102.9(2)
C229 Mo2 C214 158.15(15)
C219 Mo2 C214 142.42(15)
C259 Mo2 C214 88.48(15)
C211 Mo2 C214 56.48(17)
C212 Mo2 C214 56.24(19)
C215 Mo2 C214 33.3(2)
C213 Mo2 C214 33.6(2)
C212 C211 C215 107.7(5)
C212 C211 Mo2 73.2(3)
C215 C211 Mo2 74.2(3)
C211 C212 C213 108.3(5)
C211 C212 Mo2 72.7(3)
C213 C212 Mo2 74.8(3)
C212 C213 C214 108.9(5)
C212 C213 Mo2 71.4(3)
C214 C213 Mo2 74.8(3)
C215 C214 C213 108.2(5)
C215 C214 Mo2 71.7(3)
C213 C214 Mo2 71.6(3)
C214 C215 C211 106.9(5)
C214 C215 Mo2 75.0(3)
C211 C215 Mo2 70.6(3)
N220 C219 N230 115.9(3)
N220 C219 Mo2 144.9(3)
N230 C219 Mo2 99.2(2)
C219 N220 C221 126.8(3)
C226 C221 C222 122.8(4)
C226 C221 N220 118.6(4)
C222 C221 N220 118.5(4)
C221 C222 C223 117.6(4)
C221 C222 C227 121.1(4)
C223 C222 C227 121.4(4)
C224 C223 C222 120.6(5)
C225 C224 C223 120.0(5)
C224 C225 C226 122.4(5)
C221 C226 C225 116.6(5)
C221 C226 C228 121.4(4)
C225 C226 C228 122.0(5)
C240 C229 N230 136.5(3)
C240 C229 Mo2 125.7(3)
N230 C229 Mo2 97.7(2)
C219 N230 C229 104.0(3)
C219 N230 C231 126.2(3)
C229 N230 C231 129.8(3)
C232 C231 C236 123.1(4)
C232 C231 N230 118.2(4)
C236 C231 N230 118.7(4)
C231 C232 C233 116.7(5)
C231 C232 C237 121.3(4)
C233 C232 C237 122.0(4)
C234 C233 C232 121.3(5)
C233 C234 C235 120.9(5)
C234 C235 C236 121.0(5)
C231 C236 C235 117.0(4)
C231 C236 C238 122.1(4)
C235 C236 C238 120.9(4)
C229 C240 C250 110.0(3)
C229 C240 C241 126.2(4)
C250 C240 C241 123.7(3)
C242 C241 C246 117.2(4)
C242 C241 C240 120.7(4)
C246 C241 C240 122.1(4)
C243 C242 C241 121.2(4)
C244 C243 C242 120.0(4)
C245 C244 C243 119.6(4)
C244 C245 C246 120.7(4)
C245 C246 C241 121.2(4)
C259 C250 C251 109.4(3)
C259 C250 C240 117.7(3)
C251 C250 C240 132.9(3)
C256 C251 C252 118.0(4)
C256 C251 C250 105.5(3)
C252 C251 C250 136.4(4)
C253 C252 C251 119.5(4)
C252 C253 C254 121.5(4)
C255 C254 C253 121.3(4)
C254 C255 C256 117.1(4)
N260 C256 C251 108.7(3)
N260 C256 C255 128.8(4)
C251 C256 C255 122.5(4)
N260 C259 C250 106.3(3)
N260 C259 Mo2 137.3(3)
C250 C259 Mo2 116.4(3)
C256 N260 C259 110.1(3)
C256 N260 C261 121.4(3)
C259 N260 C261 127.4(3)
C266 C261 C262 122.5(4)
C266 C261 N260 120.2(4)
C262 C261 N260 117.3(4)
C263 C262 C261 118.1(4)
C263 C262 C267 121.1(4)
C261 C262 C267 120.9(4)
C264 C263 C262 120.8(5)
C263 C264 C265 120.5(4)
C264 C265 C266 120.8(5)
C261 C266 C265 117.2(4)
C261 C266 C268 121.0(4)
C265 C266 C268 121.8(4)
N270 C269 Mo2 174.2(3)
C269 N270 C271 174.2(4)
C272 C271 C276 122.5(4)
C272 C271 N270 119.6(3)
C276 C271 N270 117.9(4)
C273 C272 C271 117.0(4)
C273 C272 C277 122.4(4)
C271 C272 C277 120.6(4)
C274 C273 C272 121.6(4)
C273 C274 C275 120.3(4)
C274 C275 C276 121.6(4)
C275 C276 C271 117.0(4)
C275 C276 C278 122.0(4)
C271 C276 C278 120.9(4)
N280 C279 Mo2 177.7(4)
C279 N280 C281 176.3(4)
C282 C281 C286 123.7(5)
C282 C281 N280 117.8(4)
C286 C281 N280 118.4(4)
C281 C282 C283 116.5(5)
C281 C282 C287 122.7(5)
C283 C282 C287 120.8(5)
C284 C283 C282 121.0(6)
C285 C284 C283 120.8(6)
C284 C285 C286 119.9(6)
C285 C286 C281 118.0(5)
C285 C286 C288 120.3(5)
C281 C286 C288 121.7(5)
F2 B1 F3 119.2(11)
F2 B1 F4 119.6(15)
F3 B1 F4 108.9(7)
F2 B1 F1 105.8(9)
F3 B1 F1 101.0(12)
F4 B1 F1 98.1(10)
F6 B2 F8 117.8(5)
F6 B2 F5 111.3(5)
F8 B2 F5 111.8(5)
F6 B2 F7 104.7(6)
F8 B2 F7 102.8(5)
F5 B2 F7 107.2(5)
C2 C1 C9 108.0(16)
C4 C3 C9 89.4(16)
C3 C4 C9 49.3(11)
C8 C5 C7 56(3)
C8 C5 C6 90(3)
C7 C5 C6 136(2)
C5 C6 C8 26.4(9)
C8 C7 C5 33.4(10)
C5 C8 C7 91(3)
C5 C8 C6 64(3)
C7 C8 C6 142.3(19)
C3 C9 C1 105.0(13)
C3 C9 C4 41.3(10)
C1 C9 C4 113.6(10)

loop_
_geom_bond_atom_site_label_1
_geom_bond_atom_site_label_2
_geom_bond_distance
Mo1 C179 2.092(4)
Mo1 C169 2.093(4)
Mo1 C129 2.188(3)
Mo1 C119 2.210(4)
Mo1 C159 2.254(4)
Mo1 C114 2.291(5)
Mo1 C115 2.301(5)
Mo1 C113 2.317(5)
Mo1 C111 2.354(5)
Mo1 C112 2.357(5)
C111 C115 1.352(9)
C111 C112 1.380(9)
C112 C113 1.399(9)
C113 C114 1.374(9)
C114 C115 1.352(8)
C119 N120 1.331(5)
C119 N130 1.358(4)
N120 C121 1.439(5)
C121 C122 1.395(6)
C121 C126 1.399(6)
C122 C123 1.389(6)
C122 C127 1.513(6)
C123 C124 1.372(7)
C124 C125 1.368(7)
C125 C126 1.394(6)
C126 C128 1.492(6)
C129 C140 1.337(5)
C129 N130 1.400(5)
N130 C131 1.446(5)
C131 C132 1.384(5)
C131 C136 1.391(5)
C132 C133 1.387(6)
C132 C137 1.503(6)
C133 C134 1.390(6)
C134 C135 1.361(6)
C135 C136 1.386(5)
C136 C138 1.498(6)
C140 C150 1.464(5)
C140 C141 1.493(5)
C141 C146 1.392(5)
C141 C142 1.394(5)
C142 C143 1.388(5)
C143 C144 1.378(6)
C144 C145 1.383(6)
C145 C146 1.393(6)
C150 C159 1.387(5)
C150 C151 1.440(5)
C151 C152 1.399(5)
C151 C156 1.407(5)
C152 C153 1.380(5)
C153 C154 1.397(6)
C154 C155 1.378(6)
C155 C156 1.382(6)
C156 N160 1.393(5)
C159 N160 1.403(5)
N160 C161 1.432(5)
C161 C166 1.381(7)
C161 C162 1.393(7)
C162 C163 1.373(8)
C162 C167 1.502(8)
C163 C164 1.355(11)
C164 C165 1.364(12)
C165 C166 1.415(8)
C166 C168 1.509(9)
C169 N170 1.157(5)
N170 C171 1.407(5)
C171 C172 1.397(6)
C171 C176 1.403(6)
C172 C173 1.400(6)
C172 C177 1.499(6)
C173 C174 1.378(6)
C174 C175 1.372(6)
C175 C176 1.382(6)
C176 C178 1.504(6)
C179 N180 1.166(5)
N180 C181 1.420(5)
C181 C186 1.378(7)
C181 C182 1.400(7)
C182 C183 1.403(7)
C182 C188 1.468(8)
C183 C184 1.387(8)
C184 C185 1.391(8)
C185 C186 1.390(6)
C186 C187 1.488(7)
Mo2 C279 2.083(4)
Mo2 C269 2.111(4)
Mo2 C229 2.196(4)
Mo2 C219 2.202(4)
Mo2 C259 2.270(4)
Mo2 C211 2.286(4)
Mo2 C212 2.292(4)
Mo2 C215 2.331(5)
Mo2 C213 2.333(5)
Mo2 C214 2.372(5)
C211 C212 1.344(8)
C211 C215 1.398(8)
C212 C213 1.345(9)
C213 C214 1.359(9)
C214 C215 1.346(8)
C219 N220 1.338(5)
C219 N230 1.348(5)
N220 C221 1.437(5)
C221 C226 1.386(6)
C221 C222 1.395(6)
C222 C223 1.405(6)
C222 C227 1.496(7)
C223 C224 1.388(7)
C224 C225 1.343(7)
C225 C226 1.414(6)
C226 C228 1.507(7)
C229 C240 1.340(5)
C229 N230 1.404(5)
N230 C231 1.456(5)
C231 C232 1.390(6)
C231 C236 1.393(6)
C232 C233 1.405(7)
C232 C237 1.505(7)
C233 C234 1.360(8)
C234 C235 1.365(7)
C235 C236 1.400(6)
C236 C238 1.490(6)
C240 C250 1.455(5)
C240 C241 1.497(5)
C241 C242 1.391(6)
C241 C246 1.391(6)
C242 C243 1.386(6)
C243 C244 1.373(7)
C244 C245 1.365(6)
C245 C246 1.379(6)
C250 C259 1.394(5)
C250 C251 1.436(5)
C251 C256 1.404(6)
C251 C252 1.411(5)
C252 C253 1.375(6)
C253 C254 1.393(6)
C254 C255 1.376(6)
C255 C256 1.416(5)
C256 N260 1.383(5)
C259 N260 1.393(5)
N260 C261 1.438(5)
C261 C266 1.384(6)
C261 C262 1.399(6)
C262 C263 1.391(6)
C262 C267 1.488(6)
C263 C264 1.365(7)
C264 C265 1.384(7)
C265 C266 1.409(6)
C266 C268 1.491(7)
C269 N270 1.158(5)
N270 C271 1.405(5)
C271 C272 1.392(5)
C271 C276 1.396(6)
C272 C273 1.389(6)
C272 C277 1.511(6)
C273 C274 1.357(6)
C274 C275 1.366(6)
C275 C276 1.383(6)
C276 C278 1.492(6)
C279 N280 1.157(5)
N280 C281 1.400(5)
C281 C282 1.363(7)
C281 C286 1.384(7)
C282 C283 1.391(8)
C282 C287 1.526(8)
C283 C284 1.378(9)
C284 C285 1.359(9)
C285 C286 1.381(7)
C286 C288 1.476(7)
B1 F2 1.126(15)
B1 F3 1.384(11)
B1 F4 1.400(9)
B1 F1 1.491(17)
B2 F6 1.308(7)
B2 F8 1.332(7)
B2 F5 1.379(6)
B2 F7 1.413(8)
C1 C2 1.44(2)
C1 C9 1.577(19)
C3 C4 1.19(2)
C3 C9 1.37(2)
C4 C9 1.802(15)
C5 C8 0.671(18)
C5 C7 1.22(2)
C5 C6 1.35(2)
C6 C8 1.51(3)
C7 C8 1.01(2)
